data_2233345
loop_
_publ_author_name
'Wang, Zi-Jia'

_publ_section_title
;
 Bis{2-[(pyridin-4-yl-\k<i>N</i>)sulfanyl]pyrazine}silver(I)
 tetrafluoridoborate
;
_journal_coeditor_code ZQ2141
_journal_issue 1
_journal_name_full 'Acta Crystallographica Section E'
_journal_page_first m4
_journal_paper_doi 10.1107/S1600536811051270
_journal_volume 68
_journal_year 2012
_chemical_formula_iupac '[Ag (C9 H7 N3 S)2] B F4'
_chemical_formula_moiety 'C18 H14 Ag B F4 N6 S2'
_chemical_formula_sum 'C18 H14 Ag B F4 N6 S2'
_chemical_formula_weight 573.15
_chemical_name_systematic
;
Bis{2-[(pyridin-4-yl-\k<i>N</i>)sulfanyl]pyrazine}silver(I) tetrafluoridoborate
;
_space_group_IT_number 14
_symmetry_cell_setting monoclinic
_symmetry_space_group_name_Hall '-P 2yn'
_symmetry_space_group_name_H-M 'P 1 21/n 1'
_atom_sites_solution_hydrogens geom
_atom_sites_solution_primary direct
_atom_sites_solution_secondary difmap
_audit_creation_method SHELXL97
_cell_angle_alpha 90.00
_cell_angle_beta 91.6660(10)
_cell_angle_gamma 90.00
_cell_formula_units_Z 4
_cell_length_a 7.2232(2)
_cell_length_b 16.4826(3)
_cell_length_c 17.6098(4)
_cell_measurement_temperature 296(2)
_cell_volume 2095.69(8)
_computing_cell_refinement 'APEX2 and SAINT (Bruker, 2007)'
_computing_data_collection 'APEX2 (Bruker, 2007)'
_computing_data_reduction 'SAINT (Bruker, 2007)'
_computing_molecular_graphics 'SHELXTL (Sheldrick, 2008)'
_computing_publication_material 'SHELXTL (Sheldrick, 2008) and PLATON (Spek, 2009)'
_computing_structure_refinement 'SHELXL97 (Sheldrick, 2008)'
_computing_structure_solution 'SHELXS97 (Sheldrick, 2008)'
_diffrn_ambient_temperature 296(2)
_diffrn_measured_fraction_theta_full 0.971
_diffrn_measured_fraction_theta_max 0.971
_diffrn_measurement_device_type
;
'Bruker SMART APEXII CCD area-detector'
;
_diffrn_measurement_method '\w scans'
_diffrn_radiation_monochromator graphite
_diffrn_radiation_source 'fine-focus sealed tube'
_diffrn_radiation_type MoK\a
_diffrn_radiation_wavelength 0.71073
_diffrn_reflns_av_R_equivalents 0.0275
_diffrn_reflns_av_sigmaI/netI 0.0245
_diffrn_reflns_limit_h_max 8
_diffrn_reflns_limit_h_min -8
_diffrn_reflns_limit_k_max 19
_diffrn_reflns_limit_k_min -19
_diffrn_reflns_limit_l_max 20
_diffrn_reflns_limit_l_min -20
_diffrn_reflns_number 14794
_diffrn_reflns_theta_full 25.01
_diffrn_reflns_theta_max 25.01
_diffrn_reflns_theta_min 2.31
_exptl_absorpt_coefficient_mu 1.216
_exptl_absorpt_correction_T_max 0.746
_exptl_absorpt_correction_T_min 0.616
_exptl_absorpt_correction_type multi-scan
_exptl_absorpt_process_details '(SADABS; Bruker, 2007)'
_exptl_crystal_colour yellow
_exptl_crystal_density_diffrn 1.817
_exptl_crystal_density_method 'not measured'
_exptl_crystal_description block
_exptl_crystal_F_000 1136
_exptl_crystal_size_max 0.40
_exptl_crystal_size_mid 0.30
_exptl_crystal_size_min 0.20
_refine_diff_density_max 0.402
_refine_diff_density_min -0.619
_refine_ls_extinction_method none
_refine_ls_goodness_of_fit_ref 1.109
_refine_ls_hydrogen_treatment constr
_refine_ls_matrix_type full
_refine_ls_number_parameters 289
_refine_ls_number_reflns 3597
_refine_ls_number_restraints 0
_refine_ls_restrained_S_all 1.109
_refine_ls_R_factor_all 0.0405
_refine_ls_R_factor_gt 0.0360
_refine_ls_shift/su_max 0.001
_refine_ls_shift/su_mean 0.000
_refine_ls_structure_factor_coef Fsqd
_refine_ls_weighting_details 'w=1/[\s^2^(Fo^2^)+(0.0584P)^2^+2.8465P] P=(Fo^2^+2Fc^2^)/3'
_refine_ls_weighting_scheme calc
_refine_ls_wR_factor_gt 0.1110
_refine_ls_wR_factor_ref 0.1160
_reflns_number_gt 3215
_reflns_number_total 3597
_reflns_threshold_expression I>2\s(I)
_cod_data_source_file zq2141.cif
_cod_data_source_block I
_cod_original_sg_symbol_H-M 'P 21/n'
_cod_database_code 2233345
_cod_database_fobs_code 2233345

loop_
_symmetry_equiv_pos_as_xyz
'x, y, z'
'-x+1/2, y+1/2, -z+1/2'
'-x, -y, -z'
'x-1/2, -y-1/2, z-1/2'

loop_
_atom_site_type_symbol
_atom_site_label
_atom_site_fract_x
_atom_site_fract_y
_atom_site_fract_z
_atom_site_U_iso_or_equiv
_atom_site_adp_type
_atom_site_calc_flag
_atom_site_refinement_flags
_atom_site_occupancy
_atom_site_symmetry_multiplicity
Ag Ag1 0.49553(4) 0.746244(18) 0.040102(19) 0.04882(15) Uani d . 1 1
S S1 1.31192(14) 0.55322(8) 0.04143(6) 0.0556(3) Uani d . 1 1
S S2 -0.31897(14) 0.94030(8) 0.04687(6) 0.0554(3) Uani d . 1 1
N N1 1.3844(4) 0.62555(19) 0.1758(2) 0.0456(8) Uani d . 1 1
N N2 1.5853(5) 0.4934(2) 0.2314(2) 0.0557(9) Uani d . 1 1
N N3 0.7552(4) 0.68164(18) 0.04124(17) 0.0392(7) Uani d . 1 1
N N4 0.2344(4) 0.81040(18) 0.04305(18) 0.0409(7) Uani d . 1 1
N N5 -0.3990(4) 0.85798(19) 0.1733(2) 0.0459(8) Uani d . 1 1
N N6 -0.5935(5) 0.9876(2) 0.2337(2) 0.0582(10) Uani d . 1 1
C C1 1.4578(6) 0.6243(3) 0.2450(3) 0.0532(10) Uani d . 1 1
H H1A 1.4393 0.6685 0.2767 0.064 Uiso calc R 1 1
C C2 1.5609(6) 0.5599(3) 0.2723(3) 0.0576(11) Uani d . 1 1
H H2A 1.6150 0.5630 0.3208 0.069 Uiso calc R 1 1
C C3 1.5056(6) 0.4919(2) 0.1643(2) 0.0482(9) Uani d . 1 1
H H3A 1.5164 0.4456 0.1346 0.058 Uiso calc R 1 1
C C4 1.4040(5) 0.5577(2) 0.1353(2) 0.0387(8) Uani d . 1 1
C C5 1.0957(5) 0.6030(2) 0.0462(2) 0.0378(8) Uani d . 1 1
C C6 1.0216(6) 0.6326(3) -0.0213(2) 0.0499(10) Uani d . 1 1
H H6A 1.0862 0.6276 -0.0660 0.060 Uiso calc R 1 1
C C7 0.8514(6) 0.6697(3) -0.0217(2) 0.0487(10) Uani d . 1 1
H H7A 0.8005 0.6874 -0.0679 0.058 Uiso calc R 1 1
C C8 0.8306(5) 0.6540(3) 0.1058(2) 0.0458(9) Uani d . 1 1
H H8A 0.7667 0.6626 0.1502 0.055 Uiso calc R 1 1
C C9 0.9972(5) 0.6135(3) 0.1114(2) 0.0479(10) Uani d . 1 1
H H9A 1.0421 0.5938 0.1579 0.057 Uiso calc R 1 1
C C10 0.1515(6) 0.8409(3) -0.0177(3) 0.0569(11) Uani d . 1 1
H H10A 0.2110 0.8369 -0.0637 0.068 Uiso calc R 1 1
C C11 -0.0205(6) 0.8788(3) -0.0173(2) 0.0546(11) Uani d . 1 1
H H11A -0.0779 0.8967 -0.0622 0.066 Uiso calc R 1 1
C C12 -0.1045(5) 0.8893(2) 0.0520(2) 0.0398(8) Uani d . 1 1
C C13 -0.0160(5) 0.8602(3) 0.1160(2) 0.0472(9) Uani d . 1 1
H H13A -0.0676 0.8671 0.1634 0.057 Uiso calc R 1 1
C C14 0.1513(5) 0.8204(3) 0.1094(2) 0.0462(9) Uani d . 1 1
H H14A 0.2089 0.7997 0.1532 0.055 Uiso calc R 1 1
C C15 -0.4147(5) 0.9284(2) 0.1376(2) 0.0373(8) Uani d . 1 1
C C16 -0.4753(6) 0.8546(3) 0.2415(3) 0.0560(11) Uani d . 1 1
H H16A -0.4609 0.8077 0.2703 0.067 Uiso calc R 1 1
C C17 -0.5735(6) 0.9177(3) 0.2701(3) 0.0580(11) Uani d . 1 1
H H17A -0.6283 0.9115 0.3169 0.070 Uiso calc R 1 1
C C18 -0.5097(6) 0.9934(2) 0.1678(2) 0.0457(9) Uani d . 1 1
H H18A -0.5148 1.0422 0.1412 0.055 Uiso calc R 1 1
B B1 0.4920(7) 0.7584(3) -0.1658(3) 0.0479(11) Uani d . 1 1
F F1 0.5771(6) 0.8120(2) -0.1155(2) 0.0970(11) Uani d . 1 1
F F2 0.4070(6) 0.7015(2) -0.1210(2) 0.0977(11) Uani d . 1 1
F F3 0.3676(6) 0.7987(3) -0.2082(3) 0.1304(16) Uani d . 1 1
F F4 0.6212(6) 0.7205(3) -0.2054(3) 0.1233(15) Uani d . 1 1

loop_
_atom_site_aniso_label
_atom_site_aniso_U_11
_atom_site_aniso_U_22
_atom_site_aniso_U_33
_atom_site_aniso_U_12
_atom_site_aniso_U_13
_atom_site_aniso_U_23
Ag1 0.0314(2) 0.0524(2) 0.0627(2) 0.01446(12) 0.00139(14) -0.00343(13)
S1 0.0364(5) 0.0807(8) 0.0494(6) 0.0263(5) -0.0019(4) -0.0044(5)
S2 0.0389(5) 0.0792(8) 0.0483(6) 0.0271(5) 0.0076(4) 0.0090(5)
N1 0.0355(17) 0.0401(17) 0.061(2) 0.0034(13) 0.0009(15) 0.0044(15)
N2 0.053(2) 0.057(2) 0.056(2) 0.0147(17) -0.0056(17) 0.0105(17)
N3 0.0299(15) 0.0427(17) 0.0450(17) 0.0059(12) -0.0009(13) -0.0034(13)
N4 0.0309(15) 0.0422(17) 0.0496(18) 0.0059(12) 0.0039(13) 0.0010(13)
N5 0.0373(17) 0.0398(17) 0.061(2) 0.0029(13) 0.0068(15) -0.0034(15)
N6 0.057(2) 0.061(2) 0.057(2) 0.0122(17) 0.0154(18) -0.0127(18)
C1 0.045(2) 0.050(2) 0.064(3) 0.0002(18) 0.001(2) -0.0068(19)
C2 0.048(2) 0.071(3) 0.054(3) 0.004(2) -0.0018(19) 0.004(2)
C3 0.046(2) 0.042(2) 0.057(2) 0.0077(17) 0.0040(18) 0.0045(18)
C4 0.0239(16) 0.042(2) 0.051(2) 0.0038(14) 0.0030(15) 0.0082(16)
C5 0.0277(17) 0.0403(19) 0.045(2) 0.0046(14) -0.0009(14) -0.0010(15)
C6 0.042(2) 0.068(3) 0.040(2) 0.0146(19) 0.0011(16) -0.0026(18)
C7 0.040(2) 0.065(3) 0.041(2) 0.0171(18) -0.0053(16) 0.0010(18)
C8 0.0258(17) 0.067(3) 0.045(2) 0.0037(17) 0.0081(15) 0.0042(18)
C9 0.0332(19) 0.067(3) 0.044(2) 0.0065(17) 0.0023(16) 0.0182(18)
C10 0.052(2) 0.066(3) 0.054(2) 0.023(2) 0.023(2) 0.010(2)
C11 0.051(2) 0.072(3) 0.041(2) 0.026(2) 0.0096(18) 0.015(2)
C12 0.0314(18) 0.0379(19) 0.050(2) 0.0032(14) 0.0055(15) -0.0012(15)
C13 0.0333(19) 0.067(3) 0.041(2) 0.0074(18) 0.0025(15) -0.0054(18)
C14 0.0289(18) 0.064(2) 0.046(2) 0.0058(17) -0.0004(15) -0.0009(18)
C15 0.0248(16) 0.0421(19) 0.0450(19) 0.0033(14) 0.0010(14) -0.0050(15)
C16 0.048(2) 0.053(3) 0.067(3) -0.0004(19) 0.008(2) 0.014(2)
C17 0.052(3) 0.075(3) 0.048(2) 0.009(2) 0.0100(19) 0.002(2)
C18 0.042(2) 0.042(2) 0.054(2) 0.0072(16) 0.0028(17) -0.0039(17)
B1 0.055(3) 0.053(3) 0.036(2) 0.010(2) 0.002(2) -0.0037(18)
F1 0.132(3) 0.073(2) 0.085(2) -0.0111(19) -0.030(2) -0.0048(16)
F2 0.129(3) 0.073(2) 0.093(2) -0.013(2) 0.034(2) 0.0027(17)
F3 0.127(4) 0.134(4) 0.127(4) 0.035(3) -0.057(3) 0.029(3)
F4 0.124(3) 0.130(3) 0.119(3) 0.032(3) 0.061(3) -0.021(3)

loop_
_atom_type_symbol
_atom_type_description
_atom_type_scat_dispersion_real
_atom_type_scat_dispersion_imag
_atom_type_scat_source
C C 0.0033 0.0016 'International Tables Vol C Tables 4.2.6.8 and 6.1.1.4'
H H 0.0000 0.0000 'International Tables Vol C Tables 4.2.6.8 and 6.1.1.4'
B B 0.0013 0.0007 'International Tables Vol C Tables 4.2.6.8 and 6.1.1.4'
N N 0.0061 0.0033 'International Tables Vol C Tables 4.2.6.8 and 6.1.1.4'
F F 0.0171 0.0103 'International Tables Vol C Tables 4.2.6.8 and 6.1.1.4'
S S 0.1246 0.1234 'International Tables Vol C Tables 4.2.6.8 and 6.1.1.4'
Ag Ag -0.8971 1.1015 'International Tables Vol C Tables 4.2.6.8 and 6.1.1.4'

loop_
_geom_angle_atom_site_label_1
_geom_angle_atom_site_label_2
_geom_angle_atom_site_label_3
_geom_angle
N3 Ag1 N4 178.06(11)
C4 S1 C5 104.22(17)
C12 S2 C15 105.47(18)
C1 N1 C4 115.8(3)
C3 N2 C2 116.6(4)
C8 N3 C7 116.7(3)
C8 N3 Ag1 120.8(2)
C7 N3 Ag1 122.5(3)
C10 N4 C14 117.4(3)
C10 N4 Ag1 123.0(3)
C14 N4 Ag1 119.6(3)
C15 N5 C16 115.5(3)
C17 N6 C18 116.1(4)
N1 C1 C2 122.4(4)
N1 C1 H1A 118.8
C2 C1 H1A 118.8
N2 C2 C1 121.8(4)
N2 C2 H2A 119.1
C1 C2 H2A 119.1
N2 C3 C4 122.1(4)
N2 C3 H3A 118.9
C4 C3 H3A 118.9
N1 C4 C3 121.1(4)
N1 C4 S1 119.5(3)
C3 C4 S1 119.3(3)
C6 C5 C9 118.4(3)
C6 C5 S1 116.4(3)
C9 C5 S1 125.1(3)
C7 C6 C5 119.2(4)
C7 C6 H6A 120.4
C5 C6 H6A 120.4
N3 C7 C6 123.1(4)
N3 C7 H7A 118.4
C6 C7 H7A 118.4
N3 C8 C9 124.3(3)
N3 C8 H8A 117.8
C9 C8 H8A 117.8
C8 C9 C5 118.1(4)
C8 C9 H9A 120.9
C5 C9 H9A 120.9
N4 C10 C11 123.6(4)
N4 C10 H10A 118.2
C11 C10 H10A 118.2
C12 C11 C10 118.3(4)
C12 C11 H11A 120.9
C10 C11 H11A 120.9
C13 C12 C11 118.4(3)
C13 C12 S2 126.8(3)
C11 C12 S2 114.8(3)
C12 C13 C14 119.1(4)
C12 C13 H13A 120.5
C14 C13 H13A 120.5
N4 C14 C13 123.1(4)
N4 C14 H14A 118.4
C13 C14 H14A 118.4
N5 C15 C18 122.2(3)
N5 C15 S2 119.7(3)
C18 C15 S2 118.1(3)
N5 C16 C17 122.2(4)
N5 C16 H16A 118.9
C17 C16 H16A 118.9
N6 C17 C16 122.3(4)
N6 C17 H17A 118.8
C16 C17 H17A 118.8
N6 C18 C15 121.5(4)
N6 C18 H18A 119.3
C15 C18 H18A 119.3
F3 B1 F4 114.3(5)
F3 B1 F2 110.8(5)
F4 B1 F2 108.0(4)
F3 B1 F1 108.7(4)
F4 B1 F1 109.2(5)
F2 B1 F1 105.4(4)

loop_
_geom_bond_atom_site_label_1
_geom_bond_atom_site_label_2
_geom_bond_distance
Ag1 N3 2.156(3)
Ag1 N4 2.165(3)
S1 C4 1.765(4)
S1 C5 1.768(3)
S2 C12 1.763(4)
S2 C15 1.770(4)
N1 C1 1.315(6)
N1 C4 1.337(5)
N2 C3 1.300(6)
N2 C2 1.326(6)
N3 C8 1.327(5)
N3 C7 1.340(5)
N4 C10 1.311(5)
N4 C14 1.339(5)
N5 C15 1.324(5)
N5 C16 1.336(6)
N6 C17 1.324(6)
N6 C18 1.328(5)
C1 C2 1.376(6)
C1 H1A 0.9300
C2 H2A 0.9300
C3 C4 1.397(5)
C3 H3A 0.9300
C5 C6 1.378(5)
C5 C9 1.380(5)
C6 C7 1.373(6)
C6 H6A 0.9300
C7 H7A 0.9300
C8 C9 1.378(5)
C8 H8A 0.9300
C9 H9A 0.9300
C10 C11 1.391(6)
C10 H10A 0.9300
C11 C12 1.389(5)
C11 H11A 0.9300
C12 C13 1.366(6)
C13 C14 1.383(5)
C13 H13A 0.9300
C14 H14A 0.9300
C15 C18 1.386(5)
C16 C17 1.364(6)
C16 H16A 0.9300
C17 H17A 0.9300
C18 H18A 0.9300
B1 F3 1.330(6)
B1 F4 1.337(6)
B1 F2 1.380(6)
B1 F1 1.382(6)

loop_
_geom_torsion_atom_site_label_1
_geom_torsion_atom_site_label_2
_geom_torsion_atom_site_label_3
_geom_torsion_atom_site_label_4
_geom_torsion
C4 N1 C1 C2 4.9(6)
C3 N2 C2 C1 -0.5(7)
N1 C1 C2 N2 -3.1(7)
C2 N2 C3 C4 2.0(6)
C1 N1 C4 C3 -3.4(5)
C1 N1 C4 S1 -179.6(3)
N2 C3 C4 N1 -0.1(6)
N2 C3 C4 S1 176.1(3)
C5 S1 C4 N1 -40.5(3)
C5 S1 C4 C3 143.3(3)
C4 S1 C5 C6 158.8(3)
C4 S1 C5 C9 -21.7(4)
C9 C5 C6 C7 -1.5(7)
S1 C5 C6 C7 178.1(3)
C8 N3 C7 C6 -1.4(6)
Ag1 N3 C7 C6 176.3(3)
C5 C6 C7 N3 2.7(7)
C7 N3 C8 C9 -1.1(6)
Ag1 N3 C8 C9 -178.8(3)
N3 C8 C9 C5 2.1(7)
C6 C5 C9 C8 -0.7(6)
S1 C5 C9 C8 179.7(3)
C14 N4 C10 C11 -3.5(7)
Ag1 N4 C10 C11 176.8(4)
N4 C10 C11 C12 3.9(8)
C10 C11 C12 C13 -1.4(7)
C10 C11 C12 S2 178.4(4)
C15 S2 C12 C13 -11.0(4)
C15 S2 C12 C11 169.1(3)
C11 C12 C13 C14 -1.1(6)
S2 C12 C13 C14 179.1(3)
C10 N4 C14 C13 0.6(6)
Ag1 N4 C14 C13 -179.6(3)
C12 C13 C14 N4 1.6(7)
C16 N5 C15 C18 -2.2(6)
C16 N5 C15 S2 180.0(3)
C12 S2 C15 N5 -40.4(3)
C12 S2 C15 C18 141.7(3)
C15 N5 C16 C17 4.3(6)
C18 N6 C17 C16 -1.0(7)
N5 C16 C17 N6 -2.8(8)
C17 N6 C18 C15 3.0(7)
N5 C15 C18 N6 -1.4(6)
S2 C15 C18 N6 176.4(3)
